data_1572807
loop_
_publ_author_name
'Cheng, Fang-Ju'
'Wang, Kai-Min'
'Lee, Chia-Yi'
'Wang, Song-Wei'
'Thapa, Kedar Bahadur'
'Govindaraj, Manivannan'
'Chen, Jhy-Der'

_publ_section_title
;
 Influence of Metal Ions on the Structural Complexity of Mixed-Ligand
 Divalent Coordination Polymers
;
_journal_issue 5
_journal_name_full Chemistry
_journal_page_first 1020
_journal_page_last 1038
_journal_paper_doi 10.3390/chemistry6050059
_journal_volume 6
_journal_year 2024
_chemical_formula_sum 'C47 H47 Co4 N2 O21'
_chemical_formula_weight 1211.58
_space_group_crystal_system monoclinic
_space_group_IT_number 14
_space_group_name_Hall '-P 2ybc'
_space_group_name_H-M_alt 'P 1 21/c 1'
_atom_sites_solution_hydrogens mixed
_audit_creation_method SHELXL-2019/1
_cell_angle_alpha 90
_cell_angle_beta 92.035(2)
_cell_angle_gamma 90
_cell_formula_units_Z 4
_cell_length_a 11.5475(13)
_cell_length_b 21.944(2)
_cell_length_c 20.800(2)
_cell_measurement_reflns_used 6321
_cell_measurement_temperature 296(2)
_cell_measurement_theta_max 24.09
_cell_measurement_theta_min 2.19
_cell_volume 5267.4(9)
_computing_cell_refinement 'Bruker SAINT'
_computing_data_collection 'Bruker APEX2'
_computing_data_reduction 'Bruker SAINT'
_computing_molecular_graphics 'Bruker SHELXTL'
_computing_publication_material 'Bruker SHELXTL'
_computing_structure_refinement 'SHELXL-2019/1 (Sheldrick, 2019)'
_computing_structure_solution 'SHELXS-97 (Sheldrick 2008)'
_diffrn_ambient_temperature 296(2)
_diffrn_measured_fraction_theta_full 0.999
_diffrn_measured_fraction_theta_max 0.999
_diffrn_measurement_device_type 'Bruker APEX-II CCD'
_diffrn_measurement_method '\f and \w scans'
_diffrn_radiation_type MoK\a
_diffrn_radiation_wavelength 0.71073
_diffrn_reflns_av_R_equivalents 0.1108
_diffrn_reflns_av_unetI/netI 0.1361
_diffrn_reflns_Laue_measured_fraction_full 0.999
_diffrn_reflns_Laue_measured_fraction_max 0.999
_diffrn_reflns_limit_h_max 14
_diffrn_reflns_limit_h_min -14
_diffrn_reflns_limit_k_max 27
_diffrn_reflns_limit_k_min -27
_diffrn_reflns_limit_l_max 25
_diffrn_reflns_limit_l_min -25
_diffrn_reflns_number 38468
_diffrn_reflns_point_group_measured_fraction_full 0.999
_diffrn_reflns_point_group_measured_fraction_max 0.999
_diffrn_reflns_theta_full 25.242
_diffrn_reflns_theta_max 25.999
_diffrn_reflns_theta_min 1.765
_exptl_absorpt_coefficient_mu 1.316
_exptl_absorpt_correction_T_max 0.7457
_exptl_absorpt_correction_T_min 0.6363
_exptl_absorpt_correction_type multi-scan
_exptl_absorpt_process_details 'sadabs v2008/1(bruker axs, 2008)'
_exptl_crystal_colour pink
_exptl_crystal_density_diffrn 1.528
_exptl_crystal_description Column
_exptl_crystal_F_000 2476
_exptl_crystal_size_max 0.300
_exptl_crystal_size_mid 0.100
_exptl_crystal_size_min 0.100
_refine_diff_density_max 1.111
_refine_diff_density_min -1.446
_refine_diff_density_rms 0.152
_refine_ls_extinction_method none
_refine_ls_goodness_of_fit_ref 1.051
_refine_ls_hydrogen_treatment constr
_refine_ls_matrix_type full
_refine_ls_number_parameters 649
_refine_ls_number_reflns 10343
_refine_ls_number_restraints 1101
_refine_ls_restrained_S_all 1.045
_refine_ls_R_factor_all 0.1500
_refine_ls_R_factor_gt 0.0766
_refine_ls_shift/su_max 0.001
_refine_ls_shift/su_mean 0.000
_refine_ls_structure_factor_coef Fsqd
_refine_ls_weighting_details 'w=1/[\s^2^(Fo^2^)+(0.1155P)^2^+6.7541P] where P=(Fo^2^+2Fc^2^)/3'
_refine_ls_weighting_scheme calc
_refine_ls_wR_factor_gt 0.1945
_refine_ls_wR_factor_ref 0.2315
_reflns_Friedel_coverage 0.000
_reflns_number_gt 5855
_reflns_number_total 10343
_reflns_threshold_expression 'I > 2\s(I)'
_cod_data_source_file allcif.cif
_cod_data_source_block 4
_cod_depositor_comments
;
The following automatic conversions were performed:

data item '_exptl_absorpt_correction_type' value 'multi_scan' was
changed to 'multi-scan' in accordance with the
/home/data/users/saulius/crontab/automatic-downloads/current/MDPI/lib/dictionaries/cif_core.dic
dictionary named 'cif_core.dic' version 2.4.2 last updated on
2011-04-26.

Automatic conversion script
Id: cif_fix_values 8170 2020-07-09 18:12:32Z antanas 
;
_cod_original_cell_volume 5267.1(10)
_cod_original_sg_symbol_H-M 'P 21/c'
_cod_database_code 1572807
_shelx_shelxl_version_number 2019/1
_shelx_space_group_comment
; 
The symmetry employed for this shelxl refinement is uniquely defined 
by the following loop, which should always be used as a source of 
symmetry information in preference to the above space-group names. 
They are only intended as comments. 
;
_shelx_estimated_absorpt_t_min 0.694
_shelx_estimated_absorpt_t_max 0.880

loop_
_space_group_symop_operation_xyz
'x, y, z'
'-x, y+1/2, -z+1/2'
'-x, -y, -z'
'x, -y-1/2, z-1/2'

loop_
_atom_site_label
_atom_site_type_symbol
_atom_site_fract_x
_atom_site_fract_y
_atom_site_fract_z
_atom_site_U_iso_or_equiv
_atom_site_adp_type
_atom_site_occupancy
_atom_site_site_symmetry_order
_atom_site_calc_flag
_atom_site_refinement_flags_posn
_atom_site_refinement_flags_adp
_atom_site_refinement_flags_occupancy
_atom_site_disorder_assembly
_atom_site_disorder_group
Co1 Co 0.96270(9) 0.98285(4) 0.30642(5) 0.0185(3) Uani 1 1 d . . . . .
Co2 Co 0.79796(9) 1.04614(4) 0.40412(4) 0.0167(3) Uani 1 1 d . . . . .
Co3 Co 0.85963(9) 1.18315(4) 0.43922(5) 0.0195(3) Uani 1 1 d . . . . .
Co4 Co 1.04386(9) 0.92697(4) 0.44533(5) 0.0190(3) Uani 1 1 d . . . . .
N1 N 0.8731(6) 1.2686(3) 0.3949(3) 0.0258(15) Uani 1 1 d . . . . .
N2 N 0.5972(9) 1.3955(4) 0.3967(5) 0.072(3) Uani 1 1 d . . . . .
H2A H 0.527760 1.381828 0.391427 0.086 Uiso 1 1 calc R U . . .
O1 O 0.738(2) 1.4464(10) 0.4559(11) 0.096(5) Uiso 0.5 1 d . . P A 1
O1' O 0.723(2) 1.4261(10) 0.4729(11) 0.096(5) Uiso 0.5 1 d . . P A 2
O2 O 1.1987(5) 0.9581(3) 0.4032(3) 0.0348(14) Uani 1 1 d . . . . .
O3 O 1.1384(4) 0.9700(2) 0.3017(2) 0.0238(12) Uani 1 1 d . . . . .
O4 O 1.7786(4) 0.9968(2) 0.3168(2) 0.0237(12) Uani 1 1 d . . . . .
O5 O 1.7196(11) 0.9735(6) 0.2163(6) 0.034(3) Uiso 0.5 1 d . . P B 1
O5' O 1.7227(11) 0.9462(5) 0.2284(5) 0.032(3) Uiso 0.5 1 d . . P B 2
O6 O 0.9976(5) 1.0777(2) 0.2935(3) 0.0314(14) Uani 1 1 d . . . . .
O7 O 0.8712(5) 1.1221(2) 0.3561(2) 0.0244(12) Uani 1 1 d . . . . .
O8 O 0.9620(6) 1.3517(2) 0.1107(2) 0.0390(16) Uani 1 1 d . . . . .
O9 O 1.0636(5) 1.3876(2) 0.1947(2) 0.0282(13) Uani 1 1 d . . . . .
O10 O 0.6794(4) 1.1843(2) 0.4303(3) 0.0273(13) Uani 1 1 d . . . . .
O11 O 0.6376(4) 1.0876(2) 0.4027(3) 0.0280(13) Uani 1 1 d . . . . .
O12 O 0.0957(5) 1.0951(3) 0.4991(3) 0.0383(15) Uani 1 1 d . . . . .
O13 O 0.0424(5) 1.1787(2) 0.4458(3) 0.0337(14) Uani 1 1 d . . . . .
O14 O 0.9392(5) 0.9816(2) 0.2076(3) 0.0358(14) Uani 1 1 d . . . . .
H14C H 0.949297 1.019900 0.206691 0.043 Uiso 1 1 d R U . . .
H14D H 0.871382 0.986068 0.191051 0.043 Uiso 1 1 d R U . . .
O15 O 0.7281(5) 0.9779(2) 0.4601(3) 0.0386(15) Uani 1 1 d . . . . .
H15C H 0.748279 0.997806 0.493796 0.046 Uiso 1 1 d R U . . .
H15D H 0.770719 0.948338 0.472727 0.046 Uiso 1 1 d R U . . .
O16 O 0.8473(6) 1.2265(3) 0.5302(3) 0.0433(16) Uani 1 1 d . . . . .
H16C H 0.850118 1.260986 0.511711 0.052 Uiso 1 1 d R U . . .
H16D H 0.909158 1.234903 0.551752 0.052 Uiso 1 1 d R U . . .
O17 O 1.1561(4) 0.9010(2) 0.5143(2) 0.0190(11) Uani 1 1 d . . . . .
H17A H 1.219382 0.897656 0.494875 0.023 Uiso 1 1 d R U . . .
O18 O 0.9602(4) 0.99945(19) 0.4063(2) 0.0176(11) Uani 1 1 d . . . . .
H18E H 1.008982 1.028170 0.411662 0.021 Uiso 1 1 d R U . . .
C1 C 0.9760(8) 1.2918(4) 0.3777(4) 0.0345(10) Uani 1 1 d . U . . .
H1A H 1.043145 1.269216 0.385671 0.041 Uiso 1 1 calc R U . . .
C2 C 0.9842(8) 1.3476(4) 0.3489(4) 0.0381(10) Uani 1 1 d . U . . .
H2B H 1.055836 1.362569 0.337335 0.046 Uiso 1 1 calc R U . . .
C3 C 0.8852(8) 1.3813(4) 0.3372(4) 0.0389(11) Uani 1 1 d . U . . .
H3A H 0.889870 1.419077 0.317224 0.047 Uiso 1 1 calc R U . . .
C4 C 0.7801(9) 1.3595(4) 0.3548(4) 0.0400(10) Uani 1 1 d . U . . .
C5 C 0.7782(9) 1.3015(4) 0.3824(4) 0.0390(10) Uani 1 1 d . U . . .
H5A H 0.706883 1.285121 0.392657 0.047 Uiso 1 1 calc R U . . .
C6 C 0.6711(9) 1.3963(4) 0.3445(5) 0.0483(12) Uani 1 1 d . U . . .
H6A H 0.692271 1.438215 0.335800 0.058 Uiso 1 1 calc R U . . .
H6B H 0.629003 1.380860 0.306761 0.058 Uiso 1 1 calc R U . . .
C7 C 0.6336(12) 1.4156(5) 0.4540(6) 0.0609(14) Uani 1 1 d . U . . .
C8 C 0.5397(11) 1.4133(5) 0.5042(6) 0.0730(18) Uani 1 1 d . U . C 1
H8A H 0.564481 1.388135 0.540547 0.088 Uiso 1 1 calc R U . C 1
H8B H 0.468113 1.396830 0.485641 0.088 Uiso 1 1 calc R U . C 1
C9 C 0.5230(12) 1.4806(5) 0.5256(6) 0.080(2) Uani 1 1 d . U . C 1
H9A H 0.470818 1.481567 0.561065 0.096 Uiso 1 1 calc R U . C 1
H9B H 0.597096 1.496761 0.540978 0.096 Uiso 1 1 calc R U . C 1
C10 C 1.3402(7) 0.9734(4) 0.3256(4) 0.0298(10) Uani 1 1 d . U . . .
C11 C 1.3753(7) 1.0136(4) 0.2753(4) 0.0308(10) Uani 1 1 d . U . . .
C12 C 1.2949(8) 1.0525(4) 0.2417(4) 0.0328(10) Uani 1 1 d . U . . .
H12A H 1.216647 1.051119 0.250631 0.039 Uiso 1 1 calc R U . . .
C13 C 1.3336(8) 1.0921(4) 0.1960(4) 0.0369(12) Uani 1 1 d . U . . .
H13A H 1.280571 1.117036 0.173953 0.044 Uiso 1 1 calc R U . . .
C14 C 1.4502(8) 1.0958(4) 0.1819(4) 0.0393(12) Uani 1 1 d . U . . .
H14B H 1.474954 1.123519 0.151492 0.047 Uiso 1 1 calc R U . . .
C15 C 1.5274(8) 1.0585(4) 0.2129(4) 0.0356(10) Uani 1 1 d . U . . .
H15B H 1.605044 1.060512 0.202595 0.043 Uiso 1 1 calc R U . . .
C16 C 1.4938(8) 1.0168(4) 0.2602(4) 0.0317(10) Uani 1 1 d . U . . .
C17 C 1.5754(8) 0.9796(4) 0.2961(4) 0.0327(10) Uani 1 1 d . U . . .
C18 C 1.5409(8) 0.9428(4) 0.3432(4) 0.0332(11) Uani 1 1 d . U . . .
H18A H 1.594799 0.919293 0.366323 0.040 Uiso 1 1 calc R U . . .
C19 C 1.4240(7) 0.9399(4) 0.3573(4) 0.0314(11) Uani 1 1 d . U . . .
H19A H 1.401869 0.913853 0.389874 0.038 Uiso 1 1 calc R U . . .
C20 C 1.2170(7) 0.9672(3) 0.3445(4) 0.0277(12) Uani 1 1 d . U . . .
C21 C 1.7004(8) 0.9788(4) 0.2779(4) 0.0337(12) Uani 1 1 d . U . . .
C22 C 0.9521(8) 1.1800(3) 0.2704(4) 0.0307(10) Uani 1 1 d . U . . .
C23 C 0.8530(8) 1.2141(4) 0.2497(4) 0.0323(9) Uani 1 1 d . U . . .
C24 C 0.7380(8) 1.1953(4) 0.2603(4) 0.0337(10) Uani 1 1 d . U . . .
H24A H 0.725532 1.158728 0.281505 0.040 Uiso 1 1 calc R U . . .
C25 C 0.6452(8) 1.2294(4) 0.2403(4) 0.0392(11) Uani 1 1 d . U . . .
H25A H 0.570531 1.215634 0.247395 0.047 Uiso 1 1 calc R U . . .
C26 C 0.6615(8) 1.2856(4) 0.2087(4) 0.0383(11) Uani 1 1 d . U . . .
H26A H 0.598032 1.309831 0.197380 0.046 Uiso 1 1 calc R U . . .
C27 C 0.7698(8) 1.3040(4) 0.1950(4) 0.0355(10) Uani 1 1 d . U . . .
H27A H 0.779427 1.340074 0.172367 0.043 Uiso 1 1 calc R U . . .
C28 C 0.8706(8) 1.2690(4) 0.2148(4) 0.0336(9) Uani 1 1 d . U . . .
C29 C 0.9845(8) 1.2881(4) 0.2019(4) 0.0325(9) Uani 1 1 d . U . . .
C30 C 1.0765(8) 1.2530(3) 0.2220(4) 0.0326(10) Uani 1 1 d . U . . .
H30A H 1.151370 1.265724 0.213665 0.039 Uiso 1 1 calc R U . . .
C31 C 1.0599(8) 1.1975(3) 0.2554(4) 0.0308(10) Uani 1 1 d . U . . .
H31A H 1.123193 1.173134 0.267020 0.037 Uiso 1 1 calc R U . . .
C32 C 0.9405(7) 1.1219(3) 0.3097(4) 0.0283(12) Uani 1 1 d . U . . .
C33 C 1.0052(8) 1.3476(4) 0.1671(4) 0.0312(12) Uani 1 1 d . U . . .
C34 C 0.4837(7) 1.1500(3) 0.4312(4) 0.0277(10) Uani 1 1 d . U . . .
C35 C 0.4047(7) 1.1217(3) 0.3899(4) 0.0286(10) Uani 1 1 d . U . . .
H35A H 0.431608 1.101400 0.354128 0.034 Uiso 1 1 calc R U . . .
C36 C 0.2862(7) 1.1224(3) 0.3997(4) 0.0283(10) Uani 1 1 d . U . . .
H36A H 0.236446 1.103243 0.369990 0.034 Uiso 1 1 calc R U . . .
C37 C 0.2408(7) 1.1504(4) 0.4518(4) 0.0277(10) Uani 1 1 d . U . . .
C38 C 0.3191(7) 1.1825(4) 0.4960(4) 0.0293(10) Uani 1 1 d . U . . .
C39 C 0.2761(8) 1.2122(4) 0.5498(4) 0.0332(10) Uani 1 1 d . U . . .
H39A H 0.197339 1.210207 0.557558 0.040 Uiso 1 1 calc R U . . .
C40 C 0.3482(8) 1.2443(4) 0.5911(4) 0.0375(12) Uani 1 1 d . U . . .
H40A H 0.318273 1.264833 0.625899 0.045 Uiso 1 1 calc R U . . .
C41 C 0.4679(8) 1.2460(4) 0.5805(4) 0.0363(12) Uani 1 1 d . U . . .
H41A H 0.516972 1.267707 0.608579 0.044 Uiso 1 1 calc R U . . .
C42 C 0.5131(8) 1.2157(4) 0.5291(4) 0.0318(10) Uani 1 1 d . U . . .
H42A H 0.592464 1.216758 0.523007 0.038 Uiso 1 1 calc R U . . .
C43 C 0.4396(7) 1.1832(3) 0.4855(4) 0.0291(10) Uani 1 1 d . U . . .
C44 C 0.6096(7) 1.1411(3) 0.4196(4) 0.0263(12) Uani 1 1 d . U . . .
C45 C 0.1167(7) 1.1421(3) 0.4663(4) 0.0261(12) Uani 1 1 d . U . . .
O19 O 0.3688(12) 1.3752(6) 0.3582(6) 0.158(5) Uiso 1 1 d D . . . .
H19B H 0.336389 1.396938 0.330957 0.237 Uiso 1 1 calc R U . . .
C46 C 0.3163(17) 1.3177(6) 0.3578(9) 0.192(7) Uiso 1 1 d D U . . .
H46A H 0.233236 1.321735 0.350658 0.230 Uiso 1 1 calc R U . . .
H46B H 0.330922 1.297587 0.398843 0.230 Uiso 1 1 calc R U . . .
C47 C 0.3652(15) 1.2824(7) 0.3065(7) 0.129(4) Uiso 1 1 d D U . . .
H47A H 0.330506 1.242592 0.305259 0.194 Uiso 1 1 calc R U . . .
H47B H 0.350042 1.302559 0.266138 0.194 Uiso 1 1 calc R U . . .
H47C H 0.447336 1.278509 0.314131 0.194 Uiso 1 1 calc R U . . .
O20 O 0.500000 1.000000 0.500000 0.081(4) Uani 1 2 d S . P . .
H20A H 0.477520 0.970240 0.522550 0.122 Uiso 1 1 d R U . . .
O21 O 0.828(2) 1.3357(13) 0.5573(14) 0.181(11) Uiso 0.5 1 d . . P . .
H21A H 0.827756 1.357114 0.523275 0.218 Uiso 0.5 1 d R U P . .
H21B H 0.854566 1.356054 0.589305 0.218 Uiso 0.5 1 d R U P . .
O22 O 0.993(3) 1.0772(15) 0.1353(16) 0.204(13) Uiso 0.5 1 d . . P D 1
O23 O 0.830(5) 1.577(3) 0.482(3) 0.39(3) Uiso 0.5 1 d . . P E 2

loop_
_atom_site_aniso_label
_atom_site_aniso_U_11
_atom_site_aniso_U_22
_atom_site_aniso_U_33
_atom_site_aniso_U_23
_atom_site_aniso_U_13
_atom_site_aniso_U_12
Co1 0.0132(6) 0.0178(5) 0.0245(5) -0.0010(4) 0.0023(4) 0.0026(4)
Co2 0.0118(5) 0.0153(5) 0.0231(5) 0.0010(4) 0.0035(4) 0.0014(4)
Co3 0.0123(6) 0.0160(5) 0.0303(6) 0.0039(4) 0.0023(5) 0.0008(4)
Co4 0.0167(6) 0.0181(5) 0.0221(5) 0.0007(4) 0.0003(4) 0.0030(4)
N1 0.024(4) 0.022(3) 0.031(4) 0.005(3) 0.005(3) -0.004(3)
N2 0.062(7) 0.077(7) 0.077(7) 0.012(5) 0.005(6) 0.031(6)
O2 0.016(3) 0.060(4) 0.029(3) 0.011(3) 0.004(3) -0.004(3)
O3 0.013(3) 0.029(3) 0.029(3) -0.003(2) 0.002(2) 0.001(2)
O4 0.017(3) 0.025(3) 0.029(3) -0.008(2) 0.001(2) 0.001(2)
O6 0.032(4) 0.020(3) 0.043(3) 0.006(2) 0.020(3) 0.003(3)
O7 0.025(3) 0.021(3) 0.028(3) 0.003(2) 0.011(3) 0.000(2)
O8 0.063(5) 0.029(3) 0.024(3) 0.011(2) -0.003(3) -0.006(3)
O9 0.026(3) 0.020(3) 0.038(3) 0.004(2) -0.002(3) -0.001(3)
O10 0.014(3) 0.022(3) 0.046(3) 0.003(2) 0.004(3) 0.001(2)
O11 0.014(3) 0.021(3) 0.049(3) -0.007(2) 0.004(3) 0.002(2)
O12 0.016(3) 0.038(3) 0.061(4) 0.027(3) 0.014(3) 0.005(3)
O13 0.014(3) 0.027(3) 0.061(4) 0.015(3) 0.001(3) 0.001(3)
O14 0.028(4) 0.042(3) 0.037(3) 0.001(3) 0.000(3) 0.007(3)
O15 0.024(3) 0.031(3) 0.061(4) 0.019(3) 0.007(3) 0.001(3)
O16 0.055(5) 0.037(3) 0.038(3) 0.000(3) -0.008(3) 0.007(3)
O17 0.012(3) 0.024(2) 0.021(2) 0.001(2) 0.003(2) -0.003(2)
O18 0.012(3) 0.012(2) 0.028(3) 0.002(2) 0.003(2) -0.002(2)
C1 0.035(2) 0.0279(18) 0.0407(19) 0.0048(17) 0.0033(18) 0.0020(18)
C2 0.038(2) 0.0321(19) 0.045(2) 0.0063(18) 0.0051(19) 0.0016(19)
C3 0.040(2) 0.0316(19) 0.045(2) 0.0072(18) 0.004(2) 0.0026(19)
C4 0.041(2) 0.0334(19) 0.046(2) 0.0079(18) 0.0048(19) 0.0059(19)
C5 0.039(2) 0.0336(18) 0.0450(19) 0.0059(17) 0.0037(19) 0.0045(18)
C6 0.048(2) 0.043(2) 0.054(2) 0.008(2) 0.007(2) 0.009(2)
C7 0.060(3) 0.058(3) 0.065(3) 0.006(3) 0.011(3) 0.015(3)
C8 0.072(4) 0.071(3) 0.076(3) 0.008(3) 0.014(3) 0.019(3)
C9 0.083(4) 0.078(4) 0.079(4) 0.009(4) 0.016(4) 0.022(4)
C10 0.023(2) 0.035(2) 0.031(2) -0.0026(17) 0.0034(19) -0.0046(19)
C11 0.025(2) 0.0363(19) 0.0316(19) -0.0016(17) 0.0047(18) -0.0057(19)
C12 0.026(2) 0.038(2) 0.034(2) -0.0003(18) 0.0051(19) -0.0043(19)
C13 0.031(2) 0.042(2) 0.038(2) 0.001(2) 0.006(2) -0.004(2)
C14 0.033(2) 0.045(2) 0.041(2) 0.003(2) 0.009(2) -0.006(2)
C15 0.027(2) 0.042(2) 0.038(2) -0.0014(18) 0.0082(19) -0.0056(19)
C16 0.025(2) 0.037(2) 0.033(2) -0.0022(17) 0.0057(18) -0.0053(19)
C17 0.025(2) 0.040(2) 0.033(2) -0.0042(18) 0.0050(19) -0.0056(19)
C18 0.025(2) 0.041(2) 0.035(2) -0.0031(18) 0.005(2) -0.003(2)
C19 0.024(2) 0.038(2) 0.033(2) -0.0012(18) 0.006(2) -0.004(2)
C20 0.021(2) 0.033(2) 0.029(2) -0.003(2) 0.004(2) -0.004(2)
C21 0.024(2) 0.042(2) 0.036(2) -0.007(2) 0.007(2) -0.003(2)
C22 0.031(2) 0.0248(18) 0.0360(18) 0.0040(17) 0.0023(18) 0.0022(18)
C23 0.0324(19) 0.0269(17) 0.0376(18) 0.0055(16) 0.0015(17) 0.0023(17)
C24 0.033(2) 0.0282(18) 0.0395(19) 0.0070(17) 0.0013(18) 0.0033(18)
C25 0.037(2) 0.034(2) 0.046(2) 0.0080(19) 0.002(2) 0.002(2)
C26 0.037(2) 0.0335(19) 0.044(2) 0.0087(18) 0.002(2) 0.0043(19)
C27 0.0353(19) 0.0294(17) 0.0418(18) 0.0071(16) 0.0019(18) 0.0038(17)
C28 0.0340(18) 0.0275(16) 0.0393(17) 0.0056(15) 0.0023(16) 0.0025(16)
C29 0.0332(19) 0.0262(17) 0.0381(18) 0.0054(16) 0.0024(17) 0.0027(17)
C30 0.033(2) 0.0270(18) 0.0385(19) 0.0058(17) 0.0029(18) 0.0014(18)
C31 0.031(2) 0.0247(19) 0.037(2) 0.0058(18) 0.0031(19) 0.0029(19)
C32 0.028(2) 0.023(2) 0.034(2) 0.006(2) 0.002(2) 0.001(2)
C33 0.032(2) 0.025(2) 0.036(2) 0.003(2) 0.004(2) 0.004(2)
C34 0.017(2) 0.0309(19) 0.035(2) -0.0066(17) 0.0023(19) 0.0004(18)
C35 0.017(2) 0.032(2) 0.036(2) -0.0082(18) 0.0029(19) -0.0005(19)
C36 0.016(2) 0.033(2) 0.036(2) -0.0088(18) 0.0016(19) -0.0007(19)
C37 0.017(2) 0.0312(19) 0.035(2) -0.0056(17) 0.0022(19) 0.0006(18)
C38 0.0188(19) 0.0329(19) 0.036(2) -0.0083(17) 0.0024(18) -0.0010(18)
C39 0.021(2) 0.038(2) 0.040(2) -0.0097(18) 0.0040(19) -0.0007(19)
C40 0.025(2) 0.044(2) 0.044(2) -0.013(2) 0.005(2) -0.001(2)
C41 0.023(2) 0.043(2) 0.043(2) -0.011(2) 0.002(2) -0.002(2)
C42 0.020(2) 0.037(2) 0.039(2) -0.0080(18) 0.0013(19) -0.0004(19)
C43 0.0182(19) 0.0328(19) 0.036(2) -0.0082(17) 0.0027(18) -0.0002(18)
C44 0.015(2) 0.030(2) 0.034(2) -0.003(2) 0.001(2) 0.000(2)
C45 0.016(2) 0.030(2) 0.033(2) -0.006(2) 0.002(2) 0.000(2)
O20 0.071(9) 0.101(9) 0.074(8) -0.011(7) 0.024(7) -0.017(7)

loop_
_atom_type_symbol
_atom_type_description
_atom_type_scat_dispersion_real
_atom_type_scat_dispersion_imag
_atom_type_scat_source
C C 0.0033 0.0016 'International Tables Vol C Tables 4.2.6.8 and 6.1.1.4'
H H 0.0000 0.0000 'International Tables Vol C Tables 4.2.6.8 and 6.1.1.4'
N N 0.0061 0.0033 'International Tables Vol C Tables 4.2.6.8 and 6.1.1.4'
O O 0.0106 0.0060 'International Tables Vol C Tables 4.2.6.8 and 6.1.1.4'
Co Co 0.3494 0.9721 'International Tables Vol C Tables 4.2.6.8 and 6.1.1.4'

loop_
_geom_angle_atom_site_label_1
_geom_angle_atom_site_label_2
_geom_angle_atom_site_label_3
_geom_angle
_geom_angle_site_symmetry_1
_geom_angle_site_symmetry_3
_geom_angle_publ_flag
O3 Co1 O14 92.6(2) . . ?
O3 Co1 O18 96.83(19) . . ?
O14 Co1 O18 167.6(2) . . ?
O3 Co1 O9 90.3(2) . 2_745 ?
O14 Co1 O9 87.8(2) . 2_745 ?
O18 Co1 O9 100.07(19) . 2_745 ?
O3 Co1 O6 86.4(2) . . ?
O14 Co1 O6 84.7(2) . . ?
O18 Co1 O6 88.00(19) . . ?
O9 Co1 O6 171.6(2) 2_745 . ?
O3 Co1 O4 177.03(19) . 1_455 ?
O14 Co1 O4 90.3(2) . 1_455 ?
O18 Co1 O4 80.22(18) . 1_455 ?
O9 Co1 O4 90.0(2) 2_745 1_455 ?
O6 Co1 O4 93.7(2) . 1_455 ?
O11 Co2 O15 87.7(2) . . ?
O11 Co2 O17 88.2(2) . 3_776 ?
O15 Co2 O17 92.1(2) . 3_776 ?
O11 Co2 O4 98.4(2) . 1_455 ?
O15 Co2 O4 94.6(2) . 1_455 ?
O17 Co2 O4 170.7(2) 3_776 1_455 ?
O11 Co2 O7 91.1(2) . . ?
O15 Co2 O7 173.6(2) . . ?
O17 Co2 O7 81.62(18) 3_776 . ?
O4 Co2 O7 91.72(19) 1_455 . ?
O11 Co2 O18 177.46(19) . . ?
O15 Co2 O18 90.0(2) . . ?
O17 Co2 O18 92.95(19) 3_776 . ?
O4 Co2 O18 80.72(19) 1_455 . ?
O7 Co2 O18 91.29(19) . . ?
O10 Co3 O17 87.1(2) . 3_776 ?
O10 Co3 N1 92.3(2) . . ?
O17 Co3 N1 178.4(2) 3_776 . ?
O10 Co3 O13 177.6(2) . 1_655 ?
O17 Co3 O13 91.85(19) 3_776 1_655 ?
N1 Co3 O13 88.9(2) . 1_655 ?
O10 Co3 O16 88.6(2) . . ?
O17 Co3 O16 88.5(2) 3_776 . ?
N1 Co3 O16 90.0(2) . . ?
O13 Co3 O16 93.5(2) 1_655 . ?
O10 Co3 O7 91.5(2) . . ?
O17 Co3 O7 80.46(17) 3_776 . ?
N1 Co3 O7 101.1(2) . . ?
O13 Co3 O7 86.2(2) 1_655 . ?
O16 Co3 O7 168.9(2) . . ?
O17 Co4 O18 144.06(19) . . ?
O17 Co4 O8 100.9(2) . 2_745 ?
O18 Co4 O8 114.0(2) . 2_745 ?
O17 Co4 O12 91.8(2) . 3_676 ?
O18 Co4 O12 92.2(2) . 3_676 ?
O8 Co4 O12 96.9(3) 2_745 3_676 ?
O17 Co4 O2 81.5(2) . . ?
O18 Co4 O2 88.8(2) . . ?
O8 Co4 O2 92.1(2) 2_745 . ?
O12 Co4 O2 169.7(2) 3_676 . ?
C5 N1 C1 118.0(7) . . ?
C5 N1 Co3 119.8(6) . . ?
C1 N1 Co3 122.2(5) . . ?
C7 N2 C6 120.6(11) . . ?
C7 N2 H2A 119.7 . . ?
C6 N2 H2A 119.7 . . ?
C20 O2 Co4 128.3(5) . . ?
C20 O3 Co1 131.8(5) . . ?
C21 O4 Co2 139.9(5) . 1_655 ?
C21 O4 Co1 125.3(5) . 1_655 ?
Co2 O4 Co1 94.75(19) 1_655 1_655 ?
C32 O6 Co1 129.0(5) . . ?
C32 O7 Co2 128.4(5) . . ?
C32 O7 Co3 131.0(5) . . ?
Co2 O7 Co3 94.2(2) . . ?
C33 O8 Co4 126.7(5) . 2_755 ?
C33 O9 Co1 128.4(5) . 2_755 ?
C44 O10 Co3 129.6(5) . . ?
C44 O11 Co2 129.9(5) . . ?
C45 O12 Co4 131.2(5) . 3_676 ?
C45 O13 Co3 136.9(5) . 1_455 ?
Co1 O14 H14C 89.8 . . ?
Co1 O14 H14D 119.3 . . ?
H14C O14 H14D 90.0 . . ?
Co2 O15 H15C 89.5 . . ?
Co2 O15 H15D 119.4 . . ?
H15C O15 H15D 90.0 . . ?
Co3 O16 H16C 89.6 . . ?
Co3 O16 H16D 119.1 . . ?
H16C O16 H16D 90.0 . . ?
Co4 O17 Co3 121.5(2) . 3_776 ?
Co4 O17 Co2 124.3(2) . 3_776 ?
Co3 O17 Co2 97.84(18) 3_776 3_776 ?
Co4 O17 H17A 103.5 . . ?
Co3 O17 H17A 103.4 3_776 . ?
Co2 O17 H17A 103.5 3_776 . ?
Co4 O18 Co1 103.7(2) . . ?
Co4 O18 Co2 142.6(2) . . ?
Co1 O18 Co2 96.02(18) . . ?
Co4 O18 H18E 103.0 . . ?
Co1 O18 H18E 103.0 . . ?
Co2 O18 H18E 103.0 . . ?
N1 C1 C2 121.8(8) . . ?
N1 C1 H1A 119.1 . . ?
C2 C1 H1A 119.1 . . ?
C1 C2 C3 119.3(9) . . ?
C1 C2 H2B 120.4 . . ?
C3 C2 H2B 120.4 . . ?
C4 C3 C2 120.3(8) . . ?
C4 C3 H3A 119.8 . . ?
C2 C3 H3A 119.8 . . ?
C3 C4 C5 117.1(9) . . ?
C3 C4 C6 121.4(8) . . ?
C5 C4 C6 121.5(9) . . ?
N1 C5 C4 123.4(9) . . ?
N1 C5 H5A 118.3 . . ?
C4 C5 H5A 118.3 . . ?
N2 C6 C4 114.3(8) . . ?
N2 C6 H6A 108.7 . . ?
C4 C6 H6A 108.7 . . ?
N2 C6 H6B 108.7 . . ?
C4 C6 H6B 108.7 . . ?
H6A C6 H6B 107.6 . . ?
O1' C7 N2 130.2(18) . . ?
N2 C7 O1 115.9(14) . . ?
N2 C7 C8 113.2(12) . . ?
O1 C7 C8 129.3(14) . . ?
C7 C8 C9 105.1(10) . . ?
C7 C8 H8A 110.7 . . ?
C9 C8 H8A 110.7 . . ?
C7 C8 H8B 110.7 . . ?
C9 C8 H8B 110.7 . . ?
H8A C8 H8B 108.8 . . ?
C9 C9 C8 113.3(14) 3_686 . ?
C9 C9 H9A 108.9 3_686 . ?
C8 C9 H9A 108.9 . . ?
C9 C9 H9B 108.9 3_686 . ?
C8 C9 H9B 108.9 . . ?
H9A C9 H9B 107.7 . . ?
C19 C10 C11 117.9(8) . . ?
C19 C10 C20 119.3(7) . . ?
C11 C10 C20 122.9(7) . . ?
C16 C11 C12 118.5(7) . . ?
C16 C11 C10 119.5(8) . . ?
C12 C11 C10 122.0(8) . . ?
C13 C12 C11 119.8(8) . . ?
C13 C12 H12A 120.1 . . ?
C11 C12 H12A 120.1 . . ?
C12 C13 C14 121.6(9) . . ?
C12 C13 H13A 119.2 . . ?
C14 C13 H13A 119.2 . . ?
C15 C14 C13 119.3(9) . . ?
C15 C14 H14B 120.3 . . ?
C13 C14 H14B 120.3 . . ?
C14 C15 C16 122.1(9) . . ?
C14 C15 H15B 119.0 . . ?
C16 C15 H15B 119.0 . . ?
C15 C16 C11 118.8(8) . . ?
C15 C16 C17 122.8(8) . . ?
C11 C16 C17 118.4(8) . . ?
C18 C17 C16 121.1(8) . . ?
C18 C17 C21 119.2(8) . . ?
C16 C17 C21 119.5(7) . . ?
C17 C18 C19 119.8(8) . . ?
C17 C18 H18A 120.1 . . ?
C19 C18 H18A 120.1 . . ?
C10 C19 C18 123.3(8) . . ?
C10 C19 H19A 118.3 . . ?
C18 C19 H19A 118.3 . . ?
O3 C20 O2 123.7(8) . . ?
O3 C20 C10 118.8(7) . . ?
O2 C20 C10 117.5(7) . . ?
O4 C21 O5' 122.0(9) . . ?
O4 C21 O5 121.0(9) . . ?
O4 C21 C17 120.5(7) . . ?
O5' C21 C17 115.5(9) . . ?
O5 C21 C17 116.3(9) . . ?
C31 C22 C23 121.3(7) . . ?
C31 C22 C32 117.5(7) . . ?
C23 C22 C32 121.2(8) . . ?
C24 C23 C22 123.3(7) . . ?
C24 C23 C28 118.5(8) . . ?
C22 C23 C28 118.2(8) . . ?
C25 C24 C23 121.7(8) . . ?
C25 C24 H24A 119.1 . . ?
C23 C24 H24A 119.1 . . ?
C24 C25 C26 120.3(9) . . ?
C24 C25 H25A 119.8 . . ?
C26 C25 H25A 119.8 . . ?
C27 C26 C25 119.9(8) . . ?
C27 C26 H26A 120.1 . . ?
C25 C26 H26A 120.1 . . ?
C26 C27 C28 121.5(8) . . ?
C26 C27 H27A 119.3 . . ?
C28 C27 H27A 119.3 . . ?
C29 C28 C23 119.8(8) . . ?
C29 C28 C27 122.2(7) . . ?
C23 C28 C27 117.9(8) . . ?
C30 C29 C28 119.5(7) . . ?
C30 C29 C33 119.9(8) . . ?
C28 C29 C33 120.6(7) . . ?
C29 C30 C31 121.1(8) . . ?
C29 C30 H30A 119.4 . . ?
C31 C30 H30A 119.4 . . ?
C22 C31 C30 119.9(8) . . ?
C22 C31 H31A 120.0 . . ?
C30 C31 H31A 120.0 . . ?
O6 C32 O7 124.7(7) . . ?
O6 C32 C22 117.1(8) . . ?
O7 C32 C22 118.2(7) . . ?
O9 C33 O8 125.0(7) . . ?
O9 C33 C29 118.8(7) . . ?
O8 C33 C29 116.2(7) . . ?
C35 C34 C43 117.9(7) . . ?
C35 C34 C44 117.8(7) . . ?
C43 C34 C44 124.2(7) . . ?
C34 C35 C36 122.4(8) . . ?
C34 C35 H35A 118.8 . . ?
C36 C35 H35A 118.8 . . ?
C37 C36 C35 122.0(7) . . ?
C37 C36 H36A 119.0 . . ?
C35 C36 H36A 119.0 . . ?
C36 C37 C38 118.3(8) . . ?
C36 C37 C45 120.4(7) . . ?
C38 C37 C45 120.9(7) . . ?
C39 C38 C43 119.8(7) . . ?
C39 C38 C37 120.2(8) . . ?
C43 C38 C37 120.0(7) . . ?
C40 C39 C38 121.0(8) . . ?
C40 C39 H39A 119.5 . . ?
C38 C39 H39A 119.5 . . ?
C39 C40 C41 119.6(8) . . ?
C39 C40 H40A 120.2 . . ?
C41 C40 H40A 120.2 . . ?
C42 C41 C40 120.6(8) . . ?
C42 C41 H41A 119.7 . . ?
C40 C41 H41A 119.7 . . ?
C41 C42 C43 120.5(8) . . ?
C41 C42 H42A 119.8 . . ?
C43 C42 H42A 119.8 . . ?
C42 C43 C38 118.4(7) . . ?
C42 C43 C34 122.3(8) . . ?
C38 C43 C34 119.3(7) . . ?
O10 C44 O11 125.2(7) . . ?
O10 C44 C34 119.5(7) . . ?
O11 C44 C34 115.1(7) . . ?
O13 C45 O12 124.7(8) . . ?
O13 C45 C37 120.8(7) . . ?
O12 C45 C37 114.5(7) . . ?
C46 O19 H19B 109.5 . . ?
O19 C46 C47 107.8(13) . . ?
O19 C46 H46A 110.1 . . ?
C47 C46 H46A 110.1 . . ?
O19 C46 H46B 110.1 . . ?
C47 C46 H46B 110.1 . . ?
H46A C46 H46B 108.5 . . ?
C46 C47 H47A 109.5 . . ?
C46 C47 H47B 109.5 . . ?
H47A C47 H47B 109.5 . . ?
C46 C47 H47C 109.5 . . ?
H47A C47 H47C 109.5 . . ?
H47B C47 H47C 109.5 . . ?
H20A O20 H20A 180.0 . 3_676 ?
H21A O21 H21B 110.6 . . ?

loop_
_geom_bond_atom_site_label_1
_geom_bond_atom_site_label_2
_geom_bond_distance
_geom_bond_site_symmetry_2
_geom_bond_publ_flag
Co1 O3 2.054(5) . ?
Co1 O14 2.063(5) . ?
Co1 O18 2.110(5) . ?
Co1 O9 2.112(5) 2_745 ?
Co1 O6 2.138(5) . ?
Co1 O4 2.166(5) 1_455 ?
Co2 O11 2.062(5) . ?
Co2 O15 2.077(5) . ?
Co2 O17 2.108(4) 3_776 ?
Co2 O4 2.120(5) 1_455 ?
Co2 O7 2.133(5) . ?
Co2 O18 2.134(5) . ?
Co3 O10 2.083(5) . ?
Co3 O17 2.096(5) 3_776 ?
Co3 N1 2.098(6) . ?
Co3 O13 2.112(6) 1_655 ?
Co3 O16 2.126(6) . ?
Co3 O7 2.194(5) . ?
Co4 O17 1.982(5) . ?
Co4 O18 2.017(4) . ?
Co4 O8 2.021(5) 2_745 ?
Co4 O12 2.074(6) 3_676 ?
Co4 O2 2.131(6) . ?
N1 C5 1.331(10) . ?
N1 C1 1.353(10) . ?
N2 C7 1.324(14) . ?
N2 C6 1.405(13) . ?
N2 H2A 0.8600 . ?
O1 C7 1.39(3) . ?
O1' C7 1.12(3) . ?
O2 C20 1.263(9) . ?
O3 C20 1.250(9) . ?
O4 C21 1.255(9) . ?
O5 C21 1.312(14) . ?
O5' C21 1.286(14) . ?
O6 C32 1.227(9) . ?
O7 C32 1.276(9) . ?
O8 C33 1.261(9) . ?
O9 C33 1.236(9) . ?
O10 C44 1.259(9) . ?
O11 C44 1.270(9) . ?
O12 C45 1.265(9) . ?
O13 C45 1.240(9) . ?
O14 H14C 0.8498 . ?
O14 H14D 0.8500 . ?
O15 H15C 0.8505 . ?
O15 H15D 0.8498 . ?
O16 H16C 0.8500 . ?
O16 H16D 0.8501 . ?
O17 H17A 0.8502 . ?
O18 H18E 0.8501 . ?
C1 C2 1.367(11) . ?
C1 H1A 0.9300 . ?
C2 C3 1.376(12) . ?
C2 H2B 0.9300 . ?
C3 C4 1.366(13) . ?
C3 H3A 0.9300 . ?
C4 C5 1.396(11) . ?
C4 C6 1.504(13) . ?
C5 H5A 0.9300 . ?
C6 H6A 0.9700 . ?
C6 H6B 0.9700 . ?
C7 C8 1.533(16) . ?
C8 C9 1.557(15) . ?
C8 H8A 0.9700 . ?
C8 H8B 0.9700 . ?
C9 C9 1.45(2) 3_686 ?
C9 H9A 0.9700 . ?
C9 H9B 0.9700 . ?
C10 C19 1.366(11) . ?
C10 C11 1.437(11) . ?
C10 C20 1.495(11) . ?
C11 C16 1.418(12) . ?
C11 C12 1.426(11) . ?
C12 C13 1.374(11) . ?
C12 H12A 0.9300 . ?
C13 C14 1.390(12) . ?
C13 H13A 0.9300 . ?
C14 C15 1.357(12) . ?
C14 H14B 0.9300 . ?
C15 C16 1.407(11) . ?
C15 H15B 0.9300 . ?
C16 C17 1.436(11) . ?
C17 C18 1.341(11) . ?
C17 C21 1.505(12) . ?
C18 C19 1.393(12) . ?
C18 H18A 0.9300 . ?
C19 H19A 0.9300 . ?
C22 C31 1.349(12) . ?
C22 C23 1.421(11) . ?
C22 C32 1.524(10) . ?
C23 C24 1.416(12) . ?
C23 C28 1.423(11) . ?
C24 C25 1.360(11) . ?
C24 H24A 0.9300 . ?
C25 C26 1.412(11) . ?
C25 H25A 0.9300 . ?
C26 C27 1.354(12) . ?
C26 H26A 0.9300 . ?
C27 C28 1.442(11) . ?
C27 H27A 0.9300 . ?
C28 C29 1.416(12) . ?
C29 C30 1.366(11) . ?
C29 C33 1.516(11) . ?
C30 C31 1.420(10) . ?
C30 H30A 0.9300 . ?
C31 H31A 0.9300 . ?
C34 C35 1.379(10) . ?
C34 C43 1.450(11) . ?
C34 C44 1.495(11) . ?
C35 C36 1.390(11) . ?
C35 H35A 0.9300 . ?
C36 C37 1.365(11) . ?
C36 H36A 0.9300 . ?
C37 C38 1.450(10) . ?
C37 C45 1.486(11) . ?
C38 C39 1.401(11) . ?
C38 C43 1.417(11) . ?
C39 C40 1.369(11) . ?
C39 H39A 0.9300 . ?
C40 C41 1.408(12) . ?
C40 H40A 0.9300 . ?
C41 C42 1.377(11) . ?
C41 H41A 0.9300 . ?
C42 C43 1.414(10) . ?
C42 H42A 0.9300 . ?
O19 C46 1.4001(11) . ?
O19 H19B 0.8200 . ?
C46 C47 1.4497(10) . ?
C46 H46A 0.9700 . ?
C46 H46B 0.9700 . ?
C47 H47A 0.9600 . ?
C47 H47B 0.9600 . ?
C47 H47C 0.9600 . ?
O20 H20A 0.8500 . ?
O20 H20A 0.8500 3_676 ?
O21 H21A 0.8499 . ?
O21 H21B 0.8501 . ?
